data_2311037
loop_
_publ_author_name
'Iitaka, Y.'
'Nowacki, W.'

_publ_section_title
;
 A redetermination of the crystal structure of galenobismutite, Pb Bi2 S4
;
_journal_name_full 'Acta Crystallographica (1,1948-23,1967)'
_journal_page_first 691
_journal_page_last 698
_journal_volume 15
_journal_year 1962
_chemical_formula_sum 'Bi2 Pb S4'
_space_group_IT_number 62
_symmetry_space_group_name_Hall '-P 2ac 2n'
_symmetry_space_group_name_H-M 'P n m a'
_cell_angle_alpha 90
_cell_angle_beta 90
_cell_angle_gamma 90
_cell_formula_units_Z 4
_cell_length_a 11.79
_cell_length_b 4.1
_cell_length_c 14.59
_cell_volume 705.266
_citation_journal_id_ASTM ACCRA9
_cod_data_source_file Iitaka_ACCRA9_1962_315.cif
_cod_data_source_block Bi2Pb1S4
_cod_original_formula_sum 'Bi2 Pb1 S4'
_cod_database_code 2311037

loop_
_symmetry_equiv_pos_as_xyz
x,y,z
-x+1/2,-y,z+1/2
x+1/2,-y+1/2,-z+1/2
-x,y+1/2,-z
-x,-y,-z
x-1/2,y,-z-1/2
-x-1/2,y-1/2,z-1/2
x,-y-1/2,z

loop_
_atom_site_label
_atom_site_type_symbol
_atom_site_fract_x
_atom_site_fract_y
_atom_site_fract_z
_atom_site_occupancy
_atom_site_U_iso_or_equiv
Pb1 Pb 0.7521 0.25 0.3487 1 0.0
S4 S 0.9819 0.25 0.288 1 0.0
S1 S 0.6693 0.25 0.9859 1 0.0
S3 S 0.945 0.25 0.9073 1 0.0
S2 S 0.739 0.25 0.7003 1 0.0
Bi2 Bi 0.8957 0.25 0.0944 1 0.0
Bi1 Bi 0.9325 0.25 0.6099 1 0.0
